data_1552916
loop_
_publ_author_name
'Zhu, Wen-Sai'
'Han, Ya-Min'
'An, Xiang'
'Weng, Jie-Na'
'Yu, Meng-Na'
'Bai, Lu-Bing'
'Wei, Chuan-Xin'
'Lin, Jin-Yi'
'Liu, Wei'
'Ou, Chang-Jin'
'Xie, Ling-Hai'
'Ding, Xue-Hua'
'Zhao, Jian-Feng'
'Xu, Chun-Xiang'
'Huang, Wei'

_publ_section_title
;
 Highly Emissive Hierarchical Uniform Dialkylfluorene-Based Dimer
 Microcrystals for Ultraviolet Organic Laser
;
_journal_name_full 'The Journal of Physical Chemistry C'
_journal_paper_doi 10.1021/acs.jpcc.9b07895
_journal_year 2019
_chemical_formula_moiety '2(C15 H13)'
_chemical_formula_sum 'C30 H26'
_chemical_formula_weight 386.51
_space_group_crystal_system triclinic
_space_group_IT_number 2
_space_group_name_Hall '-P 1'
_space_group_name_H-M_alt 'P -1'
_atom_sites_solution_hydrogens geom
_atom_sites_solution_primary direct
_audit_creation_date 2019-10-31
_audit_creation_method
;
Olex2 1.2-alpha
(compiled 2017.05.22 svn.r3414 for OlexSys, GUI svn.r5347)
;
_cell_angle_alpha 79.129(11)
_cell_angle_beta 87.424(7)
_cell_angle_gamma 89.762(7)
_cell_formula_units_Z 2
_cell_length_a 8.390(3)
_cell_length_b 9.828(3)
_cell_length_c 13.251(4)
_cell_measurement_reflns_used 4446
_cell_measurement_temperature 293.15
_cell_measurement_theta_max 26.22
_cell_measurement_theta_min 2.33
_cell_volume 1071.9(6)
_computing_molecular_graphics 'Olex2 (Dolomanov et al., 2009)'
_computing_publication_material 'Olex2 (Dolomanov et al., 2009)'
_computing_structure_refinement 'ShelXL (Sheldrick, 2015)'
_computing_structure_solution 'ShelXS (Sheldrick, 2008)'
_diffrn_ambient_temperature 293.15
_diffrn_detector 'CCD area detector'
_diffrn_detector_area_resol_mean 5.6
_diffrn_detector_type 'Bruker SMART CCD 6000 area detector'
_diffrn_measured_fraction_theta_full 0.997
_diffrn_measured_fraction_theta_max 0.849
_diffrn_measurement_device 'three-circle diffractometer'
_diffrn_measurement_device_type 'Bruker SMART CCD 6000 area detector'
_diffrn_measurement_method '\w scans'
_diffrn_radiation_monochromator graphite
_diffrn_radiation_probe x-ray
_diffrn_radiation_type MoK\a
_diffrn_radiation_wavelength 0.71073
_diffrn_reflns_av_R_equivalents 0.0403
_diffrn_reflns_av_unetI/netI 0.0698
_diffrn_reflns_Laue_measured_fraction_full 0.997
_diffrn_reflns_Laue_measured_fraction_max 0.849
_diffrn_reflns_limit_h_max 10
_diffrn_reflns_limit_h_min -10
_diffrn_reflns_limit_k_max 12
_diffrn_reflns_limit_k_min -12
_diffrn_reflns_limit_l_max 14
_diffrn_reflns_limit_l_min -16
_diffrn_reflns_number 7029
_diffrn_reflns_point_group_measured_fraction_full 0.997
_diffrn_reflns_point_group_measured_fraction_max 0.849
_diffrn_reflns_theta_full 25.242
_diffrn_reflns_theta_max 26.218
_diffrn_reflns_theta_min 1.566
_diffrn_source 'sealed X-ray tube'
_diffrn_source_target Mo
_exptl_absorpt_coefficient_mu 0.067
_exptl_absorpt_correction_T_max 0.7454
_exptl_absorpt_correction_T_min 0.4599
_exptl_absorpt_correction_type multi-scan
_exptl_absorpt_process_details 'SADABS 2014/5'
_exptl_crystal_colour colourless
_exptl_crystal_colour_primary colourless
_exptl_crystal_density_diffrn 1.197
_exptl_crystal_description plate
_exptl_crystal_F_000 412
_exptl_crystal_size_max 0.21
_exptl_crystal_size_mid 0.15
_exptl_crystal_size_min 0.09
_refine_diff_density_max 0.750
_refine_diff_density_min -0.313
_refine_diff_density_rms 0.098
_refine_ls_extinction_method none
_refine_ls_goodness_of_fit_ref 1.039
_refine_ls_hydrogen_treatment constr
_refine_ls_matrix_type full
_refine_ls_number_parameters 276
_refine_ls_number_reflns 4264
_refine_ls_number_restraints 0
_refine_ls_restrained_S_all 1.039
_refine_ls_R_factor_all 0.1248
_refine_ls_R_factor_gt 0.0978
_refine_ls_shift/su_max 0.000
_refine_ls_shift/su_mean 0.000
_refine_ls_structure_factor_coef Fsqd
_refine_ls_weighting_details 'w=1/[\s^2^(Fo^2^)+(0.1955P)^2^+0.1968P] where P=(Fo^2^+2Fc^2^)/3'
_refine_ls_weighting_scheme calc
_refine_ls_wR_factor_gt 0.2525
_refine_ls_wR_factor_ref 0.2849
_reflns_Friedel_coverage 0.000
_reflns_number_gt 3022
_reflns_number_total 4264
_reflns_threshold_expression 'I > 2\s(I)'
_cod_data_source_file jp9b07895_si_002.cif
_cod_data_source_block 1_sx_sx_sx_pl
_cod_database_code 1552916
_shelx_shelxl_version_number 2016/6
_shelx_space_group_comment
;
The symmetry employed for this shelxl refinement is uniquely defined
by the following loop, which should always be used as a source of
symmetry information in preference to the above space-group names.
They are only intended as comments.
;
_olex2_refinement_description
;
1. Twinned data refinement
 Scales: 0.9951(10)
 0.0049(10)
2. Fixed Uiso
 At 1.2 times of:
  All C(H) groups
 At 1.5 times of:
  All C(H,H,H) groups
3.a Aromatic/amide H refined with riding coordinates:
 C2(H2), C3(H3), C4(H4), C5(H5), C8(H8), C9(H9), C11(H11), C28(H28), C29(H29),
 C30(H30), C31(H31), C34(H34), C35(H35), C37(H37)
3.b Idealised Me refined as rotating group:
 C53(H53A,H53B,H53C), C54(H54A,H54B,H54C), C57(H57A,H57B,H57C), C58(H58A,H58B,
 H58C)
;
_olex2_submission_special_instructions 'No special instructions were received'

loop_
_space_group_symop_operation_xyz
'x, y, z'
'-x, -y, -z'

loop_
_atom_site_label
_atom_site_type_symbol
_atom_site_fract_x
_atom_site_fract_y
_atom_site_fract_z
_atom_site_U_iso_or_equiv
_atom_site_adp_type
_atom_site_occupancy
_atom_site_site_symmetry_order
_atom_site_calc_flag
_atom_site_refinement_flags_posn
C1 C 0.9208(3) -0.5902(3) -0.1947(2) 0.0393(6) Uani 1 1 d .
C2 C 1.0143(4) -0.6127(3) -0.1099(2) 0.0485(7) Uani 1 1 d .
H2 H 0.977489 -0.589096 -0.048226 0.058 Uiso 1 1 calc R
C3 C 1.1651(4) -0.6716(3) -0.1182(3) 0.0561(8) Uani 1 1 d .
H3 H 1.228783 -0.687171 -0.061515 0.067 Uiso 1 1 calc R
C4 C 1.2204(4) -0.7066(3) -0.2088(2) 0.0551(8) Uani 1 1 d .
H4 H 1.321531 -0.744653 -0.213245 0.066 Uiso 1 1 calc R
C5 C 1.1262(3) -0.6857(3) -0.2942(2) 0.0493(7) Uani 1 1 d .
H5 H 1.163400 -0.710469 -0.355346 0.059 Uiso 1 1 calc R
C6 C 0.9765(3) -0.6278(3) -0.28689(19) 0.0392(6) Uani 1 1 d .
C7 C 0.8509(3) -0.5966(3) -0.36162(19) 0.0379(6) Uani 1 1 d .
C8 C 0.8417(3) -0.6182(3) -0.4621(2) 0.0488(7) Uani 1 1 d .
H8 H 0.926862 -0.657240 -0.493707 0.059 Uiso 1 1 calc R
C9 C 0.7043(3) -0.5808(3) -0.5146(2) 0.0482(7) Uani 1 1 d .
H9 H 0.698545 -0.596428 -0.581401 0.058 Uiso 1 1 calc R
C10 C 0.5736(3) -0.5202(3) -0.47060(18) 0.0384(6) Uani 1 1 d .
C11 C 0.5845(3) -0.5009(3) -0.36896(19) 0.0413(6) Uani 1 1 d .
H11 H 0.499240 -0.462418 -0.337023 0.050 Uiso 1 1 calc R
C12 C 0.7210(3) -0.5387(3) -0.31563(18) 0.0376(6) Uani 1 1 d .
C13 C 0.7548(3) -0.5238(3) -0.20599(19) 0.0412(6) Uani 1 1 d .
C53 C 0.6306(4) -0.5995(4) -0.1266(2) 0.0568(8) Uani 1 1 d .
H53A H 0.528822 -0.555358 -0.137255 0.085 Uiso 1 1 calc GR
H53B H 0.662864 -0.596114 -0.058527 0.085 Uiso 1 1 calc GR
H53C H 0.622403 -0.694327 -0.134413 0.085 Uiso 1 1 calc GR
C54 C 0.7649(4) -0.3700(3) -0.1984(3) 0.0599(9) Uani 1 1 d .
H54A H 0.844282 -0.324635 -0.247706 0.090 Uiso 1 1 calc GR
H54B H 0.793614 -0.362120 -0.130425 0.090 Uiso 1 1 calc GR
H54C H 0.663280 -0.327050 -0.212425 0.090 Uiso 1 1 calc GR
C27 C 0.4218(3) -1.0698(3) -0.19515(19) 0.0372(6) Uani 1 1 d .
C28 C 0.5171(3) -1.0928(3) -0.1108(2) 0.0467(7) Uani 1 1 d .
H28 H 0.481097 -1.148716 -0.049437 0.056 Uiso 1 1 calc R
C29 C 0.6659(4) -1.0316(3) -0.1190(2) 0.0516(8) Uani 1 1 d .
H29 H 0.730559 -1.047380 -0.062757 0.062 Uiso 1 1 calc R
C30 C 0.7211(4) -0.9467(3) -0.2099(2) 0.0518(8) Uani 1 1 d .
H30 H 0.822156 -0.906971 -0.214170 0.062 Uiso 1 1 calc R
C31 C 0.6256(3) -0.9212(3) -0.2945(2) 0.0484(7) Uani 1 1 d .
H31 H 0.661025 -0.863347 -0.355111 0.058 Uiso 1 1 calc R
C32 C 0.4764(3) -0.9837(3) -0.28680(19) 0.0385(6) Uani 1 1 d .
C33 C 0.3501(3) -0.9752(3) -0.36156(19) 0.0373(6) Uani 1 1 d .
C34 C 0.3410(3) -0.9015(3) -0.4621(2) 0.0484(7) Uani 1 1 d .
H34 H 0.425939 -0.846366 -0.493433 0.058 Uiso 1 1 calc R
C35 C 0.2036(3) -0.9117(3) -0.5147(2) 0.0486(7) Uani 1 1 d .
H35 H 0.197563 -0.861836 -0.581444 0.058 Uiso 1 1 calc R
C36 C 0.0726(3) -0.9950(3) -0.47057(18) 0.0388(6) Uani 1 1 d .
C37 C 0.0847(3) -1.0674(3) -0.36851(19) 0.0407(6) Uani 1 1 d .
H37 H -0.000065 -1.122143 -0.336596 0.049 Uiso 1 1 calc R
C38 C 0.2208(3) -1.0578(3) -0.31556(18) 0.0378(6) Uani 1 1 d .
C39 C 0.2559(3) -1.1296(3) -0.20575(18) 0.0393(6) Uani 1 1 d .
C57 C 0.1332(4) -1.0950(3) -0.1259(2) 0.0519(8) Uani 1 1 d .
H57A H 0.029901 -1.127357 -0.139350 0.078 Uiso 1 1 calc GR
H57B H 0.130196 -0.996561 -0.129692 0.078 Uiso 1 1 calc GR
H57C H 0.162394 -1.139498 -0.058425 0.078 Uiso 1 1 calc GR
C58 C 0.2648(4) -1.2880(3) -0.1986(2) 0.0560(8) Uani 1 1 d .
H58A H 0.161353 -1.322952 -0.209146 0.084 Uiso 1 1 calc GR
H58B H 0.298681 -1.330739 -0.131872 0.084 Uiso 1 1 calc GR
H58C H 0.339715 -1.308752 -0.250439 0.084 Uiso 1 1 calc GR

loop_
_atom_site_aniso_label
_atom_site_aniso_U_11
_atom_site_aniso_U_22
_atom_site_aniso_U_33
_atom_site_aniso_U_23
_atom_site_aniso_U_13
_atom_site_aniso_U_12
C1 0.0443(14) 0.0410(13) 0.0331(13) -0.0073(10) -0.0078(11) -0.0032(11)
C2 0.0565(18) 0.0535(16) 0.0373(15) -0.0099(12) -0.0146(13) 0.0034(13)
C3 0.0575(19) 0.0564(17) 0.0549(19) -0.0067(14) -0.0244(15) 0.0045(14)
C4 0.0453(17) 0.0604(19) 0.061(2) -0.0135(15) -0.0141(14) 0.0054(14)
C5 0.0438(16) 0.0572(17) 0.0489(17) -0.0138(13) -0.0066(12) 0.0046(13)
C6 0.0412(14) 0.0413(13) 0.0345(13) -0.0045(10) -0.0046(11) -0.0058(11)
C7 0.0377(13) 0.0454(14) 0.0308(13) -0.0075(10) -0.0025(10) -0.0026(11)
C8 0.0432(15) 0.0702(19) 0.0354(14) -0.0168(13) 0.0019(11) 0.0027(13)
C9 0.0484(16) 0.0718(19) 0.0265(13) -0.0146(12) -0.0013(11) 0.0033(14)
C10 0.0383(14) 0.0500(15) 0.0274(13) -0.0079(10) -0.0050(10) -0.0030(11)
C11 0.0431(15) 0.0532(16) 0.0298(13) -0.0129(11) -0.0058(11) 0.0045(12)
C12 0.0418(14) 0.0457(14) 0.0264(12) -0.0087(10) -0.0045(10) -0.0042(11)
C13 0.0432(15) 0.0519(15) 0.0307(13) -0.0112(11) -0.0100(11) 0.0018(11)
C53 0.0540(18) 0.083(2) 0.0333(15) -0.0114(14) -0.0021(13) 0.0010(16)
C54 0.066(2) 0.0615(19) 0.0581(19) -0.0229(15) -0.0238(16) 0.0121(15)
C27 0.0351(13) 0.0451(14) 0.0335(13) -0.0121(10) -0.0058(10) 0.0071(10)
C28 0.0481(16) 0.0566(17) 0.0370(15) -0.0102(12) -0.0120(12) 0.0012(13)
C29 0.0512(17) 0.0637(18) 0.0433(16) -0.0144(13) -0.0209(13) 0.0075(14)
C30 0.0396(15) 0.0601(18) 0.0588(19) -0.0166(14) -0.0131(13) -0.0001(13)
C31 0.0403(15) 0.0553(17) 0.0492(17) -0.0078(13) -0.0055(12) 0.0002(12)
C32 0.0385(14) 0.0446(14) 0.0345(13) -0.0120(11) -0.0060(10) 0.0064(11)
C33 0.0360(13) 0.0460(14) 0.0297(13) -0.0063(10) -0.0032(10) 0.0033(11)
C34 0.0392(15) 0.0643(18) 0.0368(15) 0.0028(12) -0.0010(11) -0.0028(12)
C35 0.0467(16) 0.0673(18) 0.0266(13) 0.0050(12) -0.0027(11) -0.0010(13)
C36 0.0380(14) 0.0501(15) 0.0281(13) -0.0060(10) -0.0071(11) 0.0037(11)
C37 0.0385(14) 0.0525(15) 0.0293(13) -0.0018(11) -0.0077(10) -0.0025(11)
C38 0.0408(14) 0.0461(14) 0.0268(12) -0.0066(10) -0.0057(10) 0.0052(11)
C39 0.0418(14) 0.0475(14) 0.0274(13) -0.0023(10) -0.0081(10) 0.0024(11)
C57 0.0477(17) 0.074(2) 0.0317(14) -0.0049(13) -0.0024(12) -0.0050(14)
C58 0.0618(19) 0.0531(17) 0.0527(18) -0.0043(13) -0.0232(15) 0.0015(14)

loop_
_atom_type_symbol
_atom_type_description
_atom_type_scat_dispersion_real
_atom_type_scat_dispersion_imag
_atom_type_scat_source
C C 0.0033 0.0016 'International Tables Vol C Tables 4.2.6.8 and 6.1.1.4'
H H 0.0000 0.0000 'International Tables Vol C Tables 4.2.6.8 and 6.1.1.4'

loop_
_geom_angle_atom_site_label_1
_geom_angle_atom_site_label_2
_geom_angle_atom_site_label_3
_geom_angle
_geom_angle_site_symmetry_3
C2 C1 C6 120.1(3) .
C2 C1 C13 128.9(2) .
C6 C1 C13 111.0(2) .
C1 C2 H2 120.5 .
C1 C2 C3 119.0(3) .
C3 C2 H2 120.5 .
C2 C3 H3 119.6 .
C4 C3 C2 120.9(3) .
C4 C3 H3 119.6 .
C3 C4 H4 119.7 .
C3 C4 C5 120.5(3) .
C5 C4 H4 119.7 .
C4 C5 H5 120.4 .
C6 C5 C4 119.2(3) .
C6 C5 H5 120.4 .
C1 C6 C7 108.2(2) .
C5 C6 C1 120.3(3) .
C5 C6 C7 131.5(2) .
C8 C7 C6 131.8(2) .
C8 C7 C12 119.3(2) .
C12 C7 C6 108.9(2) .
C7 C8 H8 120.3 .
C9 C8 C7 119.3(3) .
C9 C8 H8 120.3 .
C8 C9 H9 118.8 .
C8 C9 C10 122.4(2) .
C10 C9 H9 118.8 .
C9 C10 C10 121.3(3) 2_644
C9 C10 C11 117.4(2) .
C11 C10 C10 121.3(3) 2_644
C10 C11 H11 119.7 .
C12 C11 C10 120.7(2) .
C12 C11 H11 119.7 .
C7 C12 C13 111.1(2) .
C11 C12 C7 120.9(2) .
C11 C12 C13 127.9(2) .
C1 C13 C54 110.0(2) .
C12 C13 C1 100.7(2) .
C12 C13 C53 112.4(2) .
C12 C13 C54 110.4(2) .
C53 C13 C1 112.4(2) .
C53 C13 C54 110.6(2) .
C13 C53 H53A 109.5 .
C13 C53 H53B 109.5 .
C13 C53 H53C 109.5 .
H53A C53 H53B 109.5 .
H53A C53 H53C 109.5 .
H53B C53 H53C 109.5 .
C13 C54 H54A 109.5 .
C13 C54 H54B 109.5 .
C13 C54 H54C 109.5 .
H54A C54 H54B 109.5 .
H54A C54 H54C 109.5 .
H54B C54 H54C 109.5 .
C28 C27 C32 119.9(3) .
C28 C27 C39 128.7(2) .
C32 C27 C39 111.4(2) .
C27 C28 H28 120.4 .
C29 C28 C27 119.2(3) .
C29 C28 H28 120.4 .
C28 C29 H29 119.4 .
C28 C29 C30 121.1(3) .
C30 C29 H29 119.4 .
C29 C30 H30 119.9 .
C31 C30 C29 120.2(3) .
C31 C30 H30 119.9 .
C30 C31 H31 120.6 .
C32 C31 C30 118.8(3) .
C32 C31 H31 120.6 .
C27 C32 C33 108.2(2) .
C31 C32 C27 120.7(2) .
C31 C32 C33 131.0(2) .
C34 C33 C32 131.7(2) .
C34 C33 C38 119.7(2) .
C38 C33 C32 108.6(2) .
C33 C34 H34 120.5 .
C35 C34 C33 119.1(3) .
C35 C34 H34 120.5 .
C34 C35 H35 118.8 .
C34 C35 C36 122.3(2) .
C36 C35 H35 118.8 .
C35 C36 C36 121.0(3) 2_534
C35 C36 C37 117.3(2) .
C37 C36 C36 121.7(3) 2_534
C36 C37 H37 119.6 .
C38 C37 C36 120.8(2) .
C38 C37 H37 119.6 .
C33 C38 C39 111.1(2) .
C37 C38 C33 120.8(2) .
C37 C38 C39 128.0(2) .
C27 C39 C58 110.5(2) .
C38 C39 C27 100.6(2) .
C38 C39 C58 110.3(2) .
C57 C39 C27 112.6(2) .
C57 C39 C38 112.6(2) .
C57 C39 C58 109.9(2) .
C39 C57 H57A 109.5 .
C39 C57 H57B 109.5 .
C39 C57 H57C 109.5 .
H57A C57 H57B 109.5 .
H57A C57 H57C 109.5 .
H57B C57 H57C 109.5 .
C39 C58 H58A 109.5 .
C39 C58 H58B 109.5 .
C39 C58 H58C 109.5 .
H58A C58 H58B 109.5 .
H58A C58 H58C 109.5 .
H58B C58 H58C 109.5 .

loop_
_geom_bond_atom_site_label_1
_geom_bond_atom_site_label_2
_geom_bond_distance
_geom_bond_site_symmetry_2
C1 C2 1.383(4) .
C1 C6 1.402(4) .
C1 C13 1.537(4) .
C2 H2 0.9300 .
C2 C3 1.397(4) .
C3 H3 0.9300 .
C3 C4 1.371(5) .
C4 H4 0.9300 .
C4 C5 1.392(4) .
C5 H5 0.9300 .
C5 C6 1.384(4) .
C6 C7 1.470(4) .
C7 C8 1.393(4) .
C7 C12 1.397(4) .
C8 H8 0.9300 .
C8 C9 1.385(4) .
C9 H9 0.9300 .
C9 C10 1.402(4) .
C10 C10 1.501(5) 2_644
C10 C11 1.402(4) .
C11 H11 0.9300 .
C11 C12 1.385(4) .
C12 C13 1.526(3) .
C13 C53 1.536(4) .
C13 C54 1.537(4) .
C53 H53A 0.9600 .
C53 H53B 0.9600 .
C53 H53C 0.9600 .
C54 H54A 0.9600 .
C54 H54B 0.9600 .
C54 H54C 0.9600 .
C27 C28 1.387(4) .
C27 C32 1.402(4) .
C27 C39 1.535(4) .
C28 H28 0.9300 .
C28 C29 1.379(4) .
C29 H29 0.9300 .
C29 C30 1.392(4) .
C30 H30 0.9300 .
C30 C31 1.391(4) .
C31 H31 0.9300 .
C31 C32 1.388(4) .
C32 C33 1.474(3) .
C33 C34 1.397(4) .
C33 C38 1.403(4) .
C34 H34 0.9300 .
C34 C35 1.388(4) .
C35 H35 0.9300 .
C35 C36 1.411(4) .
C36 C36 1.488(5) 2_534
C36 C37 1.412(4) .
C37 H37 0.9300 .
C37 C38 1.380(4) .
C38 C39 1.533(3) .
C39 C57 1.526(4) .
C39 C58 1.543(4) .
C57 H57A 0.9600 .
C57 H57B 0.9600 .
C57 H57C 0.9600 .
C58 H58A 0.9600 .
C58 H58B 0.9600 .
C58 H58C 0.9600 .

loop_
_geom_torsion_atom_site_label_1
_geom_torsion_atom_site_label_2
_geom_torsion_atom_site_label_3
_geom_torsion_atom_site_label_4
_geom_torsion
_geom_torsion_site_symmetry_1
_geom_torsion_site_symmetry_4
C1 C2 C3 C4 0.1(5) . .
C1 C6 C7 C8 -177.2(3) . .
C1 C6 C7 C12 0.9(3) . .
C2 C1 C6 C5 -0.9(4) . .
C2 C1 C6 C7 178.0(2) . .
C2 C1 C13 C12 -177.4(3) . .
C2 C1 C13 C53 -57.6(4) . .
C2 C1 C13 C54 66.1(4) . .
C2 C3 C4 C5 -0.8(5) . .
C3 C4 C5 C6 0.7(5) . .
C4 C5 C6 C1 0.2(4) . .
C4 C5 C6 C7 -178.4(3) . .
C5 C6 C7 C8 1.5(5) . .
C5 C6 C7 C12 179.6(3) . .
C6 C1 C2 C3 0.8(4) . .
C6 C1 C13 C12 3.7(3) . .
C6 C1 C13 C53 123.5(3) . .
C6 C1 C13 C54 -112.8(3) . .
C6 C7 C8 C9 178.4(3) . .
C6 C7 C12 C11 -179.2(2) . .
C6 C7 C12 C13 1.6(3) . .
C7 C8 C9 C10 0.7(5) . .
C7 C12 C13 C1 -3.1(3) . .
C7 C12 C13 C53 -123.0(3) . .
C7 C12 C13 C54 113.1(3) . .
C8 C7 C12 C11 -0.8(4) . .
C8 C7 C12 C13 180.0(2) . .
C8 C9 C10 C10 179.6(3) . 2_644
C8 C9 C10 C11 -1.4(4) . .
C9 C10 C11 C12 1.0(4) . .
C10 C10 C11 C12 -180.0(3) 2_644 .
C10 C11 C12 C7 0.1(4) . .
C10 C11 C12 C13 179.1(3) . .
C11 C12 C13 C1 177.7(3) . .
C11 C12 C13 C53 57.9(4) . .
C11 C12 C13 C54 -66.1(4) . .
C12 C7 C8 C9 0.5(4) . .
C13 C1 C2 C3 -178.0(3) . .
C13 C1 C6 C5 178.1(2) . .
C13 C1 C6 C7 -3.0(3) . .
C27 C28 C29 C30 0.5(4) . .
C27 C32 C33 C34 178.1(3) . .
C27 C32 C33 C38 -0.9(3) . .
C28 C27 C32 C31 0.3(4) . .
C28 C27 C32 C33 -178.5(2) . .
C28 C27 C39 C38 178.2(3) . .
C28 C27 C39 C57 58.1(4) . .
C28 C27 C39 C58 -65.2(3) . .
C28 C29 C30 C31 0.5(5) . .
C29 C30 C31 C32 -1.1(4) . .
C30 C31 C32 C27 0.7(4) . .
C30 C31 C32 C33 179.2(3) . .
C31 C32 C33 C34 -0.6(5) . .
C31 C32 C33 C38 -179.6(3) . .
C32 C27 C28 C29 -0.9(4) . .
C32 C27 C39 C38 -3.0(3) . .
C32 C27 C39 C57 -123.0(2) . .
C32 C27 C39 C58 113.6(2) . .
C32 C33 C34 C35 -178.9(3) . .
C32 C33 C38 C37 179.2(2) . .
C32 C33 C38 C39 -1.1(3) . .
C33 C34 C35 C36 -0.6(5) . .
C33 C38 C39 C27 2.4(3) . .
C33 C38 C39 C57 122.4(3) . .
C33 C38 C39 C58 -114.3(3) . .
C34 C33 C38 C37 0.1(4) . .
C34 C33 C38 C39 179.8(2) . .
C34 C35 C36 C36 -179.3(3) . 2_534
C34 C35 C36 C37 1.1(4) . .
C35 C36 C37 C38 -1.0(4) . .
C36 C36 C37 C38 179.4(3) 2_534 .
C36 C37 C38 C33 0.4(4) . .
C36 C37 C38 C39 -179.2(2) . .
C37 C38 C39 C27 -177.9(2) . .
C37 C38 C39 C57 -57.9(4) . .
C37 C38 C39 C58 65.3(3) . .
C38 C33 C34 C35 0.0(4) . .
C39 C27 C28 C29 177.8(2) . .
C39 C27 C32 C31 -178.6(2) . .
C39 C27 C32 C33 2.6(3) . .

loop_
_twin_individual_id
_twin_individual_mass_fraction_refined
1 0.9951(10)
2 0.0049(10)
